data_7009153
loop_
_publ_author_name
'Dianne D. Ellis'
'Gayle Harrison'
'A. Guy Orpen'
'Hirihattaya Phetmung'
'Paul G. Pringle'
'Johannes G. deVries'
'Henk Oevering'

_publ_section_title
;
 Platinum(II), palladium(II) and rhodium(I) complexes of o-, m- and
 p-Ph2PC6H4PO(OEt)2. PtCl2--SnCl2 Hydroformylation catalysts modified
 with phosphonated triarylphosphines
;
_journal_issue 5
_journal_name_full 'J. Chem. Soc., Dalton Trans.'
_journal_page_first 671
_journal_page_last 675
_journal_paper_doi 10.1039/a908963b
_journal_year 2000
_chemical_formula_sum 'C50 H60 Cl2 O8 P4 Pt'
_chemical_formula_weight 1178.85
_chemical_name_systematic
; 
 ? 
;
_space_group_IT_number 2
_symmetry_cell_setting triclinic
_symmetry_space_group_name_Hall '-P 1'
_symmetry_space_group_name_H-M 'P -1'
_atom_sites_solution_hydrogens geom
_atom_sites_solution_primary direct
_atom_sites_solution_secondary difmap
_audit_creation_method SHELXL
_cell_angle_alpha 64.608(12)
_cell_angle_beta 76.108(6)
_cell_angle_gamma 72.660(7)
_cell_formula_units_Z 1
_cell_length_a 9.2995(10)
_cell_length_b 11.7240(11)
_cell_length_c 13.483(3)
_cell_measurement_temperature 173(2)
_cell_volume 1256.9(4)
_computing_cell_refinement 'SAINT (Siemens, 1995b)'
_computing_data_collection 'SMART (Siemens, 1995b)'
_computing_data_reduction 'SAINT (Siemens, 1995b)'
_computing_molecular_graphics 'SHELXL-97 (Sheldrick, 1997)'
_computing_publication_material 'SHELXL-97 (Sheldrick, 1997)'
_computing_structure_refinement 'SHELXL-97 (Sheldrick, 1997)'
_computing_structure_solution 'SHELXS-97 (Sheldrick, 1990)'
_diffrn_ambient_temperature 173(2)
_diffrn_measured_fraction_theta_full 0.981
_diffrn_measured_fraction_theta_max 0.981
_diffrn_measurement_device_type 'Siemens SMART CCD diffractometer'
_diffrn_measurement_method '\w rotation with narrow frames'
_diffrn_radiation_monochromator graphite
_diffrn_radiation_source 'fine-focus sealed tube'
_diffrn_radiation_type MoK\a
_diffrn_radiation_wavelength 0.71073
_diffrn_reflns_av_R_equivalents 0.0260
_diffrn_reflns_av_sigmaI/netI 0.0436
_diffrn_reflns_limit_h_max 12
_diffrn_reflns_limit_h_min -12
_diffrn_reflns_limit_k_max 15
_diffrn_reflns_limit_k_min -15
_diffrn_reflns_limit_l_max 17
_diffrn_reflns_limit_l_min -17
_diffrn_reflns_number 12712
_diffrn_reflns_theta_full 27.49
_diffrn_reflns_theta_max 27.49
_diffrn_reflns_theta_min 1.69
_exptl_absorpt_coefficient_mu 3.077
_exptl_absorpt_correction_T_max 0.831102
_exptl_absorpt_correction_T_min 0.724989
_exptl_absorpt_correction_type empirical
_exptl_absorpt_process_details 'SADABS, Sheldrick 1996'
_exptl_crystal_colour yellow
_exptl_crystal_density_diffrn 1.557
_exptl_crystal_description block
_exptl_crystal_F_000 596
_exptl_crystal_size_max 0.30
_exptl_crystal_size_mid 0.18
_exptl_crystal_size_min 0.16
_refine_diff_density_max 0.645
_refine_diff_density_min -0.544
_refine_diff_density_rms 0.077
_refine_ls_extinction_method none
_refine_ls_goodness_of_fit_all 0.999
_refine_ls_goodness_of_fit_obs 1.007
_refine_ls_hydrogen_treatment mixed
_refine_ls_matrix_type full
_refine_ls_number_parameters 299
_refine_ls_number_reflns 5658
_refine_ls_number_restraints 0
_refine_ls_restrained_S_all 0.999
_refine_ls_restrained_S_obs 1.007
_refine_ls_R_factor_all 0.0209
_refine_ls_R_factor_obs 0.0203
_refine_ls_shift/esd_max 0.003
_refine_ls_shift/esd_mean 0.000
_refine_ls_structure_factor_coef Fsqd
_refine_ls_weighting_details 'w=1/[\s^2^(Fo^2^)+(0.0163P)^2^+0.0000P] where P=(Fo^2^+2Fc^2^)/3'
_refine_ls_weighting_scheme calc
_refine_ls_wR_factor_all 0.0451
_refine_ls_wR_factor_obs 0.0449
_reflns_number_observed 5536
_reflns_number_total 5658
_reflns_observed_criterion >2sigma(I)
_cod_data_source_file a908963b.txt
_cod_data_source_block 2.2Me2CO
_cod_depositor_comments
;
The following automatic conversions were performed:
'_symmetry_cell_setting' value 'Triclinic' changed to 'triclinic'
according to '/home/saulius/struct/CIF-dictionaries/cif_core.dic'
dictionary named 'cif_core.dic' version 2.4.1 from
2010-06-29.

'_exptl_absorpt_correction_type' value 'Empirical' changed to
'empirical' according to
'/home/saulius/struct/CIF-dictionaries/cif_core.dic' dictionary named
'cif_core.dic' version 2.4.1 from 2010-06-29.

Automatic conversion script
Id: cif_fix_enum 1527 2010-12-29 10:47:43Z saulius 

The following automatic conversions were performed:

'_refine_ls_weighting_scheme' value 'calc
w=1/[\s^2^(Fo^2^)+(0.0163P)^2^+0.0000P] where P=(Fo^2^+2Fc^2^)/3' was
changed to 'calc'. New tag '_refine_ls_weighting_details' was
created. The value of the new tag was set to
'w=1/[\s^2^(Fo^2^)+(0.0163P)^2^+0.0000P] where P=(Fo^2^+2Fc^2^)/3'.

Automatic conversion script
Id: cif_fix_values 3143 2015-03-26 13:38:13Z robertas 
;
_cod_original_cell_volume 1256.9(3)
_cod_original_sg_symbol_H-M P-1
_cod_database_code 7009153

loop_
_symmetry_equiv_pos_as_xyz
'x, y, z'
'-x, -y, -z'

loop_
_atom_site_label
_atom_site_type_symbol
_atom_site_fract_x
_atom_site_fract_y
_atom_site_fract_z
_atom_site_U_iso_or_equiv
_atom_site_adp_type
_atom_site_occupancy
_atom_site_symmetry_multiplicity
_atom_site_calc_flag
_atom_site_refinement_flags
_atom_site_disorder_assembly
_atom_site_disorder_group
Pt1 Pt 0.0000 0.0000 0.0000 0.01646(4) Uani 1 2 d S . .
Cl1 Cl 0.16617(7) 0.04004(6) -0.16319(5) 0.02710(14) Uani 1 1 d . . .
P1 P -0.13426(7) -0.01935(6) -0.27016(5) 0.02356(14) Uani 1 1 d . . .
P2 P -0.03253(6) -0.18559(6) -0.00645(5) 0.01717(13) Uani 1 1 d . . .
O1 O -0.19997(18) 0.04115(17) -0.18968(14) 0.0276(4) Uani 1 1 d . . .
O2 O -0.23829(18) -0.08912(18) -0.29103(15) 0.0309(4) Uani 1 1 d . . .
O3 O -0.0938(2) 0.07874(18) -0.39220(14) 0.0324(4) Uani 1 1 d . . .
O4 O 0.4304(3) -0.6381(3) 0.4831(2) 0.0971(11) Uani 1 1 d . . .
C11 C 0.0490(2) -0.3247(2) 0.11104(19) 0.0198(5) Uani 1 1 d . . .
C12 C 0.0185(3) -0.4470(2) 0.1492(2) 0.0268(6) Uani 1 1 d . . .
H12A H -0.0530 -0.4598 0.1171 0.032 Uiso 1 1 calc R . .
C13 C 0.0914(3) -0.5501(2) 0.2334(2) 0.0314(6) Uani 1 1 d . . .
H13A H 0.0696 -0.6331 0.2591 0.038 Uiso 1 1 calc R . .
C14 C 0.1953(3) -0.5326(3) 0.2800(2) 0.0337(6) Uani 1 1 d . . .
H14A H 0.2479 -0.6042 0.3360 0.040 Uiso 1 1 calc R . .
C15 C 0.2233(3) -0.4114(3) 0.2456(2) 0.0319(6) Uani 1 1 d . . .
H15A H 0.2933 -0.3990 0.2791 0.038 Uiso 1 1 calc R . .
C16 C 0.1498(3) -0.3081(2) 0.1625(2) 0.0243(5) Uani 1 1 d . . .
H16A H 0.1681 -0.2245 0.1402 0.029 Uiso 1 1 calc R . .
C21 C -0.2185(2) -0.2141(2) 0.00102(19) 0.0200(5) Uani 1 1 d . . .
C22 C -0.3518(3) -0.1506(3) 0.0452(2) 0.0269(6) Uani 1 1 d . . .
H22A H -0.3485 -0.0892 0.0726 0.032 Uiso 1 1 calc R . .
C23 C -0.4902(3) -0.1764(3) 0.0498(2) 0.0336(6) Uani 1 1 d . . .
H23A H -0.5807 -0.1340 0.0818 0.040 Uiso 1 1 calc R . .
C24 C -0.4969(3) -0.2630(3) 0.0081(2) 0.0340(6) Uani 1 1 d . . .
H24A H -0.5922 -0.2784 0.0097 0.041 Uiso 1 1 calc R . .
C25 C -0.3660(3) -0.3273(3) -0.0357(2) 0.0297(6) Uani 1 1 d . . .
H25A H -0.3705 -0.3879 -0.0635 0.036 Uiso 1 1 calc R . .
C26 C -0.2266(3) -0.3032(2) -0.0392(2) 0.0256(5) Uani 1 1 d . . .
H26A H -0.1362 -0.3479 -0.0692 0.031 Uiso 1 1 calc R . .
C31 C 0.0745(2) -0.2200(2) -0.12847(19) 0.0186(5) Uani 1 1 d . . .
C32 C 0.2048(3) -0.3196(2) -0.1145(2) 0.0233(5) Uani 1 1 d . . .
H32A H 0.2336 -0.3695 -0.0424 0.028 Uiso 1 1 calc R . .
C33 C 0.2937(3) -0.3478(3) -0.2036(2) 0.0296(6) Uani 1 1 d . . .
H33A H 0.3816 -0.4165 -0.1918 0.036 Uiso 1 1 calc R . .
C34 C 0.2544(3) -0.2760(3) -0.3092(2) 0.0313(6) Uani 1 1 d . . .
H34A H 0.3152 -0.2947 -0.3702 0.038 Uiso 1 1 calc R . .
C35 C 0.1255(3) -0.1765(3) -0.3250(2) 0.0263(6) Uani 1 1 d . . .
H35A H 0.0989 -0.1271 -0.3978 0.032 Uiso 1 1 calc R . .
C36 C 0.0339(2) -0.1471(2) -0.23693(19) 0.0203(5) Uani 1 1 d . . .
C37 C -0.3995(3) -0.0279(3) -0.2984(3) 0.0527(9) Uani 1 1 d . . .
H37A H -0.4106 0.0600 -0.3576 0.063 Uiso 1 1 calc R . .
H37B H -0.4500 -0.0197 -0.2275 0.063 Uiso 1 1 calc R . .
C38 C -0.4709(4) -0.1071(4) -0.3230(3) 0.0653(11) Uani 1 1 d . . .
H38A H -0.5789 -0.0662 -0.3282 0.098 Uiso 1 1 calc R . .
H38B H -0.4607 -0.1936 -0.2637 0.098 Uiso 1 1 calc R . .
H38C H -0.4210 -0.1144 -0.3934 0.098 Uiso 1 1 calc R . .
C39 C -0.0270(4) 0.1860(3) -0.4125(3) 0.0495(8) Uani 1 1 d . . .
H39A H -0.0329 0.1953 -0.3420 0.059 Uiso 1 1 calc R . .
H39B H -0.0846 0.2676 -0.4633 0.059 Uiso 1 1 calc R . .
C40 C 0.1339(4) 0.1618(4) -0.4623(3) 0.0656(11) Uani 1 1 d . . .
H40A H 0.1763 0.2363 -0.4795 0.098 Uiso 1 1 calc R . .
H40B H 0.1397 0.1490 -0.5304 0.098 Uiso 1 1 calc R . .
H40C H 0.1921 0.0841 -0.4097 0.098 Uiso 1 1 calc R . .
C51 C 0.3762(4) -0.6281(3) 0.5696(3) 0.0512(8) Uani 1 1 d . . .
C52 C 0.2100(5) -0.5658(5) 0.5870(4) 0.0999(17) Uani 1 1 d . . .
H52A H 0.1644 -0.5394 0.5198 0.150 Uiso 1 1 calc R . .
H52B H 0.1996 -0.4896 0.6031 0.150 Uiso 1 1 calc R . .
H52C H 0.1580 -0.6279 0.6493 0.150 Uiso 1 1 calc R . .
C53 C 0.4617(6) -0.6695(5) 0.6588(4) 0.116(2) Uani 1 1 d . . .
H53A H 0.5700 -0.6952 0.6339 0.174 Uiso 1 1 calc R . .
H53B H 0.4283 -0.7435 0.7207 0.174 Uiso 1 1 calc R . .
H53C H 0.4454 -0.5983 0.6829 0.174 Uiso 1 1 calc R . .

loop_
_atom_site_aniso_label
_atom_site_aniso_U_11
_atom_site_aniso_U_22
_atom_site_aniso_U_33
_atom_site_aniso_U_23
_atom_site_aniso_U_13
_atom_site_aniso_U_12
Pt1 0.02044(7) 0.01637(7) 0.01529(7) -0.00908(5) 0.00047(5) -0.00558(5)
Cl1 0.0330(3) 0.0334(4) 0.0222(3) -0.0171(3) 0.0080(3) -0.0170(3)
P1 0.0262(3) 0.0258(4) 0.0205(3) -0.0107(3) -0.0032(3) -0.0053(3)
P2 0.0198(3) 0.0175(3) 0.0173(3) -0.0102(3) 0.0004(2) -0.0053(2)
O1 0.0284(9) 0.0306(10) 0.0250(9) -0.0152(8) -0.0015(7) -0.0029(8)
O2 0.0266(9) 0.0375(11) 0.0372(11) -0.0211(9) -0.0072(8) -0.0064(8)
O3 0.0419(11) 0.0323(11) 0.0217(9) -0.0078(8) -0.0040(8) -0.0103(9)
O4 0.0724(18) 0.156(3) 0.0649(19) -0.072(2) -0.0020(14) 0.0114(18)
C11 0.0208(11) 0.0201(13) 0.0190(12) -0.0105(10) 0.0022(9) -0.0044(10)
C12 0.0352(14) 0.0234(14) 0.0253(13) -0.0110(11) -0.0037(11) -0.0093(11)
C13 0.0481(16) 0.0170(13) 0.0262(14) -0.0063(11) -0.0029(12) -0.0081(12)
C14 0.0425(16) 0.0276(15) 0.0232(14) -0.0064(12) -0.0081(12) 0.0013(12)
C15 0.0332(14) 0.0354(16) 0.0287(15) -0.0111(13) -0.0099(12) -0.0072(12)
C16 0.0272(13) 0.0227(13) 0.0246(13) -0.0099(11) -0.0017(10) -0.0080(11)
C21 0.0208(11) 0.0209(13) 0.0182(12) -0.0064(10) -0.0008(9) -0.0077(10)
C22 0.0263(13) 0.0329(15) 0.0255(14) -0.0176(12) 0.0008(10) -0.0057(11)
C23 0.0222(13) 0.0441(18) 0.0377(16) -0.0226(14) 0.0019(11) -0.0060(12)
C24 0.0246(13) 0.0438(18) 0.0380(16) -0.0164(14) -0.0011(12) -0.0154(12)
C25 0.0303(14) 0.0298(15) 0.0365(15) -0.0177(13) -0.0028(12) -0.0110(12)
C26 0.0238(12) 0.0259(14) 0.0306(14) -0.0152(12) -0.0009(11) -0.0060(11)
C31 0.0193(11) 0.0195(12) 0.0230(12) -0.0126(10) -0.0001(9) -0.0080(9)
C32 0.0249(12) 0.0236(13) 0.0253(13) -0.0131(11) -0.0020(10) -0.0060(10)
C33 0.0225(13) 0.0309(15) 0.0371(16) -0.0214(13) 0.0024(11) -0.0009(11)
C34 0.0304(14) 0.0395(17) 0.0314(15) -0.0260(14) 0.0087(11) -0.0094(12)
C35 0.0314(13) 0.0304(15) 0.0210(13) -0.0127(12) 0.0018(10) -0.0122(11)
C36 0.0218(12) 0.0229(13) 0.0215(12) -0.0127(11) 0.0014(10) -0.0095(10)
C37 0.0299(16) 0.058(2) 0.082(3) -0.037(2) -0.0176(16) -0.0010(15)
C38 0.0378(18) 0.089(3) 0.089(3) -0.050(3) -0.0161(18) -0.0116(18)
C39 0.076(2) 0.0389(19) 0.0313(17) -0.0068(15) -0.0003(16) -0.0252(17)
C40 0.081(3) 0.084(3) 0.042(2) -0.020(2) 0.0058(18) -0.050(2)
C51 0.061(2) 0.054(2) 0.042(2) -0.0230(18) -0.0010(16) -0.0158(18)
C52 0.074(3) 0.139(5) 0.116(4) -0.097(4) 0.008(3) -0.008(3)
C53 0.159(5) 0.099(4) 0.104(4) -0.033(3) -0.084(4) -0.004(4)

loop_
_atom_type_symbol
_atom_type_description
_atom_type_scat_dispersion_real
_atom_type_scat_dispersion_imag
_atom_type_scat_source
C C 0.0033 0.0016 'International Tables Vol C Tables 4.2.6.8 and 6.1.1.4'
H H 0.0000 0.0000 'International Tables Vol C Tables 4.2.6.8 and 6.1.1.4'
O O 0.0106 0.0060 'International Tables Vol C Tables 4.2.6.8 and 6.1.1.4'
P P 0.1023 0.0942 'International Tables Vol C Tables 4.2.6.8 and 6.1.1.4'
Cl Cl 0.1484 0.1585 'International Tables Vol C Tables 4.2.6.8 and 6.1.1.4'
Pt Pt -1.7033 8.3905 'International Tables Vol C Tables 4.2.6.8 and 6.1.1.4'

loop_
_geom_angle_atom_site_label_1
_geom_angle_atom_site_label_2
_geom_angle_atom_site_label_3
_geom_angle
_geom_angle_site_symmetry_1
_geom_angle_site_symmetry_3
_geom_angle_publ_flag
Cl1 Pt1 Cl1 180.0 . 2 ?
Cl1 Pt1 P2 91.91(2) . . ?
Cl1 Pt1 P2 88.09(2) 2 . ?
Cl1 Pt1 P2 88.09(2) . 2 ?
Cl1 Pt1 P2 91.91(2) 2 2 ?
P2 Pt1 P2 180.0 . 2 ?
O1 P1 O2 116.47(10) . . ?
O1 P1 O3 114.37(11) . . ?
O2 P1 O3 100.85(10) . . ?
O1 P1 C36 115.78(10) . . ?
O2 P1 C36 101.14(10) . . ?
O3 P1 C36 106.31(11) . . ?
C21 P2 C11 103.40(10) . . ?
C21 P2 C31 102.28(10) . . ?
C11 P2 C31 103.90(10) . . ?
C21 P2 Pt1 123.43(8) . . ?
C11 P2 Pt1 107.59(8) . . ?
C31 P2 Pt1 114.21(8) . . ?
C37 O2 P1 119.13(17) . . ?
C39 O3 P1 121.06(17) . . ?
C16 C11 C12 118.3(2) . . ?
C16 C11 P2 118.34(18) . . ?
C12 C11 P2 123.29(18) . . ?
C13 C12 C11 120.5(2) . . ?
C14 C13 C12 120.1(2) . . ?
C13 C14 C15 120.1(2) . . ?
C16 C15 C14 120.0(2) . . ?
C15 C16 C11 120.9(2) . . ?
C22 C21 C26 118.7(2) . . ?
C22 C21 P2 122.53(18) . . ?
C26 C21 P2 118.78(17) . . ?
C21 C22 C23 120.3(2) . . ?
C24 C23 C22 120.4(2) . . ?
C25 C24 C23 120.2(2) . . ?
C24 C25 C26 119.8(2) . . ?
C25 C26 C21 120.7(2) . . ?
C32 C31 C36 118.1(2) . . ?
C32 C31 P2 118.63(17) . . ?
C36 C31 P2 123.23(17) . . ?
C33 C32 C31 121.6(2) . . ?
C34 C33 C32 120.2(2) . . ?
C33 C34 C35 119.3(2) . . ?
C34 C35 C36 121.7(2) . . ?
C35 C36 C31 119.2(2) . . ?
C35 C36 P1 116.38(18) . . ?
C31 C36 P1 124.38(17) . . ?
O2 C37 C38 109.3(3) . . ?
O3 C39 C40 110.0(3) . . ?
O4 C51 C53 123.4(4) . . ?
O4 C51 C52 119.6(3) . . ?
C53 C51 C52 116.9(4) . . ?

loop_
_geom_bond_atom_site_label_1
_geom_bond_atom_site_label_2
_geom_bond_distance
_geom_bond_site_symmetry_2
_geom_bond_publ_flag
Pt1 Cl1 2.3159(7) . ?
Pt1 Cl1 2.3159(7) 2 ?
Pt1 P2 2.3239(6) . ?
Pt1 P2 2.3239(6) 2 ?
P1 O1 1.4620(17) . ?
P1 O2 1.5761(18) . ?
P1 O3 1.5842(19) . ?
P1 C36 1.804(2) . ?
P2 C21 1.829(2) . ?
P2 C11 1.835(2) . ?
P2 C31 1.845(2) . ?
O2 C37 1.463(3) . ?
O3 C39 1.460(3) . ?
O4 C51 1.194(4) . ?
C11 C16 1.391(3) . ?
C11 C12 1.394(3) . ?
C12 C13 1.383(3) . ?
C13 C14 1.375(4) . ?
C14 C15 1.378(4) . ?
C15 C16 1.378(3) . ?
C21 C22 1.386(3) . ?
C21 C26 1.393(3) . ?
C22 C23 1.389(3) . ?
C23 C24 1.376(4) . ?
C24 C25 1.374(4) . ?
C25 C26 1.393(3) . ?
C31 C32 1.395(3) . ?
C31 C36 1.419(3) . ?
C32 C33 1.391(3) . ?
C33 C34 1.380(4) . ?
C34 C35 1.386(3) . ?
C35 C36 1.395(3) . ?
C37 C38 1.466(4) . ?
C39 C40 1.482(4) . ?
C51 C53 1.429(5) . ?
C51 C52 1.510(5) . ?

loop_
_geom_torsion_atom_site_label_1
_geom_torsion_atom_site_label_2
_geom_torsion_atom_site_label_3
_geom_torsion_atom_site_label_4
_geom_torsion
_geom_torsion_site_symmetry_1
_geom_torsion_site_symmetry_2
_geom_torsion_site_symmetry_3
_geom_torsion_site_symmetry_4
_geom_torsion_publ_flag
Cl1 Pt1 P2 C21 -126.11(9) . . . . ?
Cl1 Pt1 P2 C21 53.89(9) 2 . . . ?
P2 Pt1 P2 C21 106(5) 2 . . . ?
Cl1 Pt1 P2 C11 113.85(8) . . . . ?
Cl1 Pt1 P2 C11 -66.15(8) 2 . . . ?
P2 Pt1 P2 C11 -14(5) 2 . . . ?
Cl1 Pt1 P2 C31 -0.92(8) . . . . ?
Cl1 Pt1 P2 C31 179.08(8) 2 . . . ?
P2 Pt1 P2 C31 -129(5) 2 . . . ?
O1 P1 O2 C37 41.1(2) . . . . ?
O3 P1 O2 C37 -83.3(2) . . . . ?
C36 P1 O2 C37 167.5(2) . . . . ?
O1 P1 O3 C39 40.0(2) . . . . ?
O2 P1 O3 C39 165.8(2) . . . . ?
C36 P1 O3 C39 -89.0(2) . . . . ?
C21 P2 C11 C16 -149.99(19) . . . . ?
C31 P2 C11 C16 103.49(19) . . . . ?
Pt1 P2 C11 C16 -18.0(2) . . . . ?
C21 P2 C11 C12 31.9(2) . . . . ?
C31 P2 C11 C12 -74.6(2) . . . . ?
Pt1 P2 C11 C12 163.98(18) . . . . ?
C16 C11 C12 C13 -2.4(4) . . . . ?
P2 C11 C12 C13 175.66(19) . . . . ?
C11 C12 C13 C14 -0.3(4) . . . . ?
C12 C13 C14 C15 2.3(4) . . . . ?
C13 C14 C15 C16 -1.5(4) . . . . ?
C14 C15 C16 C11 -1.2(4) . . . . ?
C12 C11 C16 C15 3.1(4) . . . . ?
P2 C11 C16 C15 -175.0(2) . . . . ?
C11 P2 C21 C22 100.9(2) . . . . ?
C31 P2 C21 C22 -151.3(2) . . . . ?
Pt1 P2 C21 C22 -21.0(2) . . . . ?
C11 P2 C21 C26 -79.0(2) . . . . ?
C31 P2 C21 C26 28.7(2) . . . . ?
Pt1 P2 C21 C26 159.03(16) . . . . ?
C26 C21 C22 C23 0.4(4) . . . . ?
P2 C21 C22 C23 -179.53(19) . . . . ?
C21 C22 C23 C24 -1.5(4) . . . . ?
C22 C23 C24 C25 1.7(4) . . . . ?
C23 C24 C25 C26 -0.8(4) . . . . ?
C24 C25 C26 C21 -0.2(4) . . . . ?
C22 C21 C26 C25 0.4(4) . . . . ?
P2 C21 C26 C25 -179.61(19) . . . . ?
C21 P2 C31 C32 -119.28(19) . . . . ?
C11 P2 C31 C32 -11.9(2) . . . . ?
Pt1 P2 C31 C32 104.99(18) . . . . ?
C21 P2 C31 C36 62.9(2) . . . . ?
C11 P2 C31 C36 170.29(19) . . . . ?
Pt1 P2 C31 C36 -72.8(2) . . . . ?
C36 C31 C32 C33 0.1(3) . . . . ?
P2 C31 C32 C33 -177.78(19) . . . . ?
C31 C32 C33 C34 0.4(4) . . . . ?
C32 C33 C34 C35 -0.3(4) . . . . ?
C33 C34 C35 C36 -0.2(4) . . . . ?
C34 C35 C36 C31 0.7(4) . . . . ?
C34 C35 C36 P1 -177.47(19) . . . . ?
C32 C31 C36 C35 -0.6(3) . . . . ?
P2 C31 C36 C35 177.17(18) . . . . ?
C32 C31 C36 P1 177.37(17) . . . . ?
P2 C31 C36 P1 -4.8(3) . . . . ?
O1 P1 C36 C35 -159.67(18) . . . . ?
O2 P1 C36 C35 73.5(2) . . . . ?
O3 P1 C36 C35 -31.4(2) . . . . ?
O1 P1 C36 C31 22.3(2) . . . . ?
O2 P1 C36 C31 -104.6(2) . . . . ?
O3 P1 C36 C31 150.52(19) . . . . ?
P1 O2 C37 C38 177.5(2) . . . . ?
P1 O3 C39 C40 109.3(3) . . . . ?
